data_7717225
loop_
_publ_author_name
'Burlakova, Maria'
'Blinnikova, Daria'
'Volkonovskiy, Gleb'
'Chai, Haoyang'
'Grebenyuk, Dimitry'
'Tsymbarenko, Dmitry'

_publ_section_title
;
 The first example of polymeric lanthanide
 <i>tetrakis</i>-trifluoroacetates in chemical solution deposition of
 up-converting NaGdF<sub>4</sub>:Yb,Er,Nd thin films.
;
_journal_issue 45
_journal_name_full 'Dalton transactions (Cambridge, England : 2003)'
_journal_page_first 18183
_journal_page_last 18192
_journal_paper_doi 10.1039/d4dt01114g
_journal_volume 53
_journal_year 2024
_chemical_formula_moiety '2(C2 F3 O2), C4 H15 N3'
_chemical_formula_sum 'C8 H15 F6 N3 O4'
_chemical_formula_weight 331.23
_space_group_crystal_system triclinic
_space_group_IT_number 2
_space_group_name_Hall '-P 1'
_space_group_name_H-M_alt 'P -1'
_atom_sites_solution_hydrogens mixed
_atom_sites_solution_primary direct
_atom_sites_solution_secondary difmap
_audit_creation_method SHELXL-2018/3
_audit_update_record
;
2024-10-05 deposited with the CCDC.	2024-10-10 downloaded from the CCDC.
;
_cell_angle_alpha 69.922(4)
_cell_angle_beta 76.226(5)
_cell_angle_gamma 72.531(4)
_cell_formula_units_Z 4
_cell_length_a 9.799(2)
_cell_length_b 10.499(2)
_cell_length_c 14.933(3)
_cell_measurement_reflns_used 2578
_cell_measurement_temperature 120(2)
_cell_measurement_theta_max 29.547
_cell_measurement_theta_min 2.202
_cell_volume 1360.7(5)
_computing_cell_refinement 'SAINT (Bruker, 2014)'
_computing_data_collection 'APEX4 (Bruker, 2014)'
_computing_data_reduction 'SAINT (Bruker, 2014)'
_computing_molecular_graphics 'SHELXTL-2013/1 (Sheldrick, 2013)'
_computing_publication_material 'SHELXTL-2013/1 (Sheldrick, 2013)'
_computing_structure_refinement 'SHELXL-2018/3 (Sheldrick, 2018)'
_computing_structure_solution 'SHELXTL-2013/1 (Sheldrick, 2013)'
_diffrn_ambient_temperature 120(2)
_diffrn_measured_fraction_theta_full 0.982
_diffrn_measured_fraction_theta_max 0.982
_diffrn_measurement_device_type 'Bruker SMART APEX II CCD Area detector'
_diffrn_measurement_method 'phi and omega scans'
_diffrn_radiation_monochromator graphite
_diffrn_radiation_source 'fine-focus sealed tube'
_diffrn_radiation_type MoK\a
_diffrn_radiation_wavelength 0.71073
_diffrn_reflns_av_R_equivalents 0.0374
_diffrn_reflns_av_unetI/netI 0.0842
_diffrn_reflns_Laue_measured_fraction_full 0.982
_diffrn_reflns_Laue_measured_fraction_max 0.982
_diffrn_reflns_limit_h_max 12
_diffrn_reflns_limit_h_min -11
_diffrn_reflns_limit_k_max 13
_diffrn_reflns_limit_k_min -13
_diffrn_reflns_limit_l_max 18
_diffrn_reflns_limit_l_min -19
_diffrn_reflns_number 10046
_diffrn_reflns_point_group_measured_fraction_full 0.982
_diffrn_reflns_point_group_measured_fraction_max 0.982
_diffrn_reflns_theta_full 27.998
_diffrn_reflns_theta_max 27.998
_diffrn_reflns_theta_min 1.469
_exptl_absorpt_coefficient_mu 0.176
_exptl_absorpt_correction_T_max 1.0000
_exptl_absorpt_correction_T_min 0.7546
_exptl_absorpt_correction_type multi-scan
_exptl_absorpt_process_details 'SADABS (Sheldrick, 1998a)'
_exptl_crystal_colour colorless
_exptl_crystal_density_diffrn 1.617
_exptl_crystal_description plate
_exptl_crystal_F_000 680
_exptl_crystal_size_max 0.179
_exptl_crystal_size_mid 0.133
_exptl_crystal_size_min 0.052
_refine_diff_density_max 0.848
_refine_diff_density_min -0.605
_refine_diff_density_rms 0.069
_refine_ls_extinction_method none
_refine_ls_goodness_of_fit_ref 1.011
_refine_ls_hydrogen_treatment mixed
_refine_ls_matrix_type full
_refine_ls_number_parameters 389
_refine_ls_number_reflns 6426
_refine_ls_number_restraints 0
_refine_ls_restrained_S_all 1.011
_refine_ls_R_factor_all 0.1267
_refine_ls_R_factor_gt 0.0599
_refine_ls_shift/su_max 0.000
_refine_ls_shift/su_mean 0.000
_refine_ls_structure_factor_coef Fsqd
_refine_ls_weighting_details 'w=1/[\s^2^(Fo^2^)+(0.0657P)^2^+0.7045P] where P=(Fo^2^+2Fc^2^)/3'
_refine_ls_weighting_scheme calc
_refine_ls_wR_factor_gt 0.1297
_refine_ls_wR_factor_ref 0.1664
_reflns_Friedel_coverage 0.000
_reflns_number_gt 3504
_reflns_number_total 6426
_reflns_threshold_expression 'I > 2\s(I)'
_cod_data_source_file d4dt01114g2.cif
_cod_data_source_block (detaH2)tfa2
_cod_depositor_comments 'Adding full bibliography for 7717225--7717231.cif.'
_cod_original_cell_volume 1360.6(5)
_cod_database_code 7717225
_shelx_shelxl_version_number 2018/3
_shelx_space_group_comment
;
The symmetry employed for this shelxl refinement is uniquely defined
by the following loop, which should always be used as a source of
symmetry information in preference to the above space-group names.
They are only intended as comments.
;
_shelx_estimated_absorpt_t_min 0.969
_shelx_estimated_absorpt_t_max 0.991

loop_
_space_group_symop_operation_xyz
'x, y, z'
'-x, -y, -z'

loop_
_atom_site_label
_atom_site_type_symbol
_atom_site_fract_x
_atom_site_fract_y
_atom_site_fract_z
_atom_site_U_iso_or_equiv
_atom_site_adp_type
_atom_site_occupancy
_atom_site_site_symmetry_order
_atom_site_calc_flag
_atom_site_refinement_flags_posn
_atom_site_refinement_flags_adp
_atom_site_refinement_flags_occupancy
_atom_site_disorder_assembly
_atom_site_disorder_group
O1 O 0.3247(2) 0.3053(2) 0.33726(17) 0.0312(6) Uani 1 1 d . . . . .
O2 O 0.5310(2) 0.3755(2) 0.28035(17) 0.0304(5) Uani 1 1 d . . . . .
O3 O 0.2680(2) 0.1606(2) 0.16520(17) 0.0334(6) Uani 1 1 d . . . . .
O4 O 0.0602(3) 0.2921(2) 0.10888(18) 0.0379(6) Uani 1 1 d . . . . .
O5 O 0.6287(2) 0.5291(2) 0.03149(16) 0.0266(5) Uani 1 1 d . . . . .
O6 O 0.7815(2) 0.5578(3) 0.10938(17) 0.0342(6) Uani 1 1 d . . . . .
O7 O 0.7822(2) 1.0686(2) 0.41572(16) 0.0294(5) Uani 1 1 d . . . . .
O8 O 1.0092(2) 1.0884(2) 0.35383(19) 0.0375(6) Uani 1 1 d . . . . .
N1 N 0.5062(3) 0.2784(3) 0.13168(18) 0.0228(6) Uani 1 1 d . . . . .
H11 H 0.4294(15) 0.2392(10) 0.1376(14) 0.034 Uiso 1 1 calc R U . . .
H12 H 0.5026(9) 0.3579(17) 0.0782(12) 0.034 Uiso 1 1 calc R U . . .
H13 H 0.4990(10) 0.3033(16) 0.1873(13) 0.034 Uiso 1 1 calc R U . . .
N2 N 0.5907(3) 0.0342(3) 0.28416(18) 0.0221(6) Uani 1 1 d . . . . .
H21 H 0.658(3) 0.0522(8) 0.3030(8) 0.026 Uiso 1 1 d R U . . .
N3 N 0.3018(3) 0.0258(3) 0.37732(19) 0.0240(6) Uani 1 1 d . . . . .
H31 H 0.2931(18) 0.0098(10) 0.4423(13) 0.036 Uiso 1 1 calc R U . . .
H32 H 0.2133(18) 0.0390(14) 0.3612(14) 0.036 Uiso 1 1 calc R U . . .
H33 H 0.3364(13) 0.1038(16) 0.3455(13) 0.036 Uiso 1 1 calc R U . . .
N4 N -0.0850(3) 0.4200(3) 0.94521(18) 0.0242(6) Uani 1 1 d . . . . .
H41 H -0.1787(19) 0.4433(18) 0.9697(13) 0.036 Uiso 1 1 calc R U . . .
H42 H -0.056(2) 0.4975(18) 0.9083(8) 0.036 Uiso 1 1 calc R U . . .
H43 H -0.032(2) 0.3761(12) 0.9934(13) 0.036 Uiso 1 1 calc R U . . .
N5 N -0.0436(3) 0.5148(3) 0.7371(2) 0.0283(6) Uani 1 1 d . . . . .
H51 H -0.094(2) 0.574(3) 0.7030(16) 0.034 Uiso 1 1 d R U . . .
N6 N 0.1803(3) 0.6426(3) 0.70963(19) 0.0254(6) Uani 1 1 d . . . . .
H61 H 0.113(2) 0.715(2) 0.7071(11) 0.038 Uiso 1 1 calc R U . . .
H62 H 0.2598(19) 0.664(2) 0.6985(10) 0.038 Uiso 1 1 calc R U . . .
H63 H 0.171(2) 0.5855(14) 0.7646(12) 0.038 Uiso 1 1 calc R U . . .
C1 C 0.6458(3) 0.1748(3) 0.1188(2) 0.0258(7) Uani 1 1 d . . . . .
H1A H 0.724099 0.203506 0.132659 0.031 Uiso 1 1 calc R U . . .
H1B H 0.669341 0.172569 0.051038 0.031 Uiso 1 1 calc R U . . .
C2 C 0.6376(3) 0.0313(3) 0.1848(2) 0.0253(7) Uani 1 1 d . . . . .
H2A H 0.568623 -0.002891 0.165340 0.030 Uiso 1 1 calc R U . . .
H2B H 0.733903 -0.033958 0.179265 0.030 Uiso 1 1 calc R U . . .
C3 C 0.5577(3) -0.0960(3) 0.3514(2) 0.0243(7) Uani 1 1 d . . . . .
H3A H 0.568949 -0.104100 0.417449 0.029 Uiso 1 1 calc R U . . .
H3B H 0.625660 -0.176932 0.332588 0.029 Uiso 1 1 calc R U . . .
C4 C 0.4033(3) -0.0960(3) 0.3497(2) 0.0259(7) Uani 1 1 d . . . . .
H4A H 0.393116 -0.091340 0.284156 0.031 Uiso 1 1 calc R U . . .
H4B H 0.380138 -0.183457 0.395175 0.031 Uiso 1 1 calc R U . . .
C5 C -0.0653(4) 0.3255(3) 0.8856(3) 0.0330(8) Uani 1 1 d . . . . .
H5A H -0.119036 0.252253 0.921011 0.040 Uiso 1 1 calc R U . . .
H5B H 0.038525 0.279141 0.873588 0.040 Uiso 1 1 calc R U . . .
C6 C -0.1192(4) 0.4064(4) 0.7909(2) 0.0336(8) Uani 1 1 d . . . . .
H6A H -0.105052 0.341961 0.752400 0.040 Uiso 1 1 calc R U . . .
H6B H -0.224144 0.448845 0.802936 0.040 Uiso 1 1 calc R U . . .
C7 C 0.0932(4) 0.4686(4) 0.6793(3) 0.0377(9) Uani 1 1 d . . . . .
H7A H 0.073959 0.441856 0.626958 0.045 Uiso 1 1 calc R U . . .
H7B H 0.152765 0.384971 0.720373 0.045 Uiso 1 1 calc R U . . .
C8 C 0.1752(4) 0.5790(4) 0.6367(3) 0.0359(8) Uani 1 1 d . . . . .
H8A H 0.275047 0.537972 0.610040 0.043 Uiso 1 1 calc R U . . .
H8B H 0.128645 0.652071 0.583114 0.043 Uiso 1 1 calc R U . . .
C9 C 0.4140(3) 0.3686(3) 0.3351(2) 0.0227(7) Uani 1 1 d . . . . .
C10 C 0.3756(4) 0.4499(4) 0.4082(2) 0.0340(8) Uani 1 1 d . . . . .
C11 C 0.1554(3) 0.1825(3) 0.1333(2) 0.0260(7) Uani 1 1 d . . . . .
C12 C 0.1276(3) 0.0544(3) 0.1186(3) 0.0293(8) Uani 1 1 d . . . . .
C13 C 0.6638(3) 0.5833(3) 0.0829(2) 0.0239(7) Uani 1 1 d . . . . .
C14 C 0.5464(4) 0.7019(3) 0.1126(2) 0.0291(7) Uani 1 1 d . . . . .
C15 C 0.9136(3) 1.0229(3) 0.3910(2) 0.0249(7) Uani 1 1 d . . . . .
C16 C 0.9605(3) 0.8641(3) 0.4054(2) 0.0297(8) Uani 1 1 d . . . . .
F1 F 0.4443(4) 0.3808(3) 0.48291(19) 0.0919(11) Uani 1 1 d . . . . .
F2 F 0.4079(3) 0.5715(2) 0.37451(17) 0.0658(8) Uani 1 1 d . . . . .
F3 F 0.2354(3) 0.4783(4) 0.4429(2) 0.1034(13) Uani 1 1 d . . . . .
F4 F 0.1949(2) -0.0669(2) 0.17267(18) 0.0528(6) Uani 1 1 d . . . . .
F5 F 0.1708(3) 0.0536(3) 0.02719(17) 0.0647(7) Uani 1 1 d . . . . .
F6 F -0.0113(2) 0.0531(2) 0.1376(2) 0.0648(8) Uani 1 1 d . . . . .
F7 F 0.4132(2) 0.6820(2) 0.12770(17) 0.0480(6) Uani 1 1 d . . . . .
F8 F 0.5643(2) 0.7202(2) 0.19255(15) 0.0483(6) Uani 1 1 d . . . . .
F9 F 0.5462(2) 0.8235(2) 0.04340(16) 0.0437(5) Uani 1 1 d . . . . .
F10 F 0.8986(2) 0.7919(2) 0.48932(16) 0.0489(6) Uani 1 1 d . . . . .
F11 F 0.9210(2) 0.8352(2) 0.33602(16) 0.0472(6) Uani 1 1 d . . . . .
F12 F 1.1025(2) 0.8129(2) 0.40142(17) 0.0457(6) Uani 1 1 d . . . . .

loop_
_atom_site_aniso_label
_atom_site_aniso_U_11
_atom_site_aniso_U_22
_atom_site_aniso_U_33
_atom_site_aniso_U_23
_atom_site_aniso_U_13
_atom_site_aniso_U_12
O1 0.0221(12) 0.0299(12) 0.0478(15) -0.0179(11) -0.0052(10) -0.0077(10)
O2 0.0232(12) 0.0384(13) 0.0357(14) -0.0164(11) -0.0012(10) -0.0122(10)
O3 0.0228(12) 0.0458(15) 0.0377(14) -0.0113(11) -0.0035(10) -0.0189(11)
O4 0.0469(15) 0.0237(12) 0.0464(16) -0.0099(11) -0.0207(12) -0.0029(11)
O5 0.0301(12) 0.0257(11) 0.0284(12) -0.0075(10) -0.0083(10) -0.0106(10)
O6 0.0231(12) 0.0483(15) 0.0329(14) -0.0121(12) -0.0098(10) -0.0065(11)
O7 0.0203(12) 0.0317(12) 0.0354(14) -0.0087(11) -0.0048(10) -0.0060(10)
O8 0.0244(13) 0.0293(12) 0.0586(17) -0.0110(12) 0.0008(11) -0.0135(10)
N1 0.0219(14) 0.0229(13) 0.0242(14) -0.0041(11) -0.0051(11) -0.0083(11)
N2 0.0185(13) 0.0236(13) 0.0278(15) -0.0068(11) -0.0056(11) -0.0097(11)
N3 0.0198(13) 0.0237(13) 0.0290(15) -0.0075(11) -0.0011(11) -0.0080(11)
N4 0.0241(14) 0.0243(13) 0.0260(15) -0.0076(11) -0.0049(11) -0.0073(11)
N5 0.0205(14) 0.0311(15) 0.0369(17) -0.0110(13) -0.0065(12) -0.0087(12)
N6 0.0199(13) 0.0275(14) 0.0315(16) -0.0085(12) -0.0044(11) -0.0092(11)
C1 0.0187(16) 0.0292(17) 0.0291(18) -0.0071(14) -0.0017(13) -0.0081(13)
C2 0.0202(16) 0.0256(16) 0.0314(19) -0.0099(14) -0.0036(13) -0.0058(13)
C3 0.0201(16) 0.0214(15) 0.0290(18) -0.0035(13) -0.0054(13) -0.0048(13)
C4 0.0231(16) 0.0214(15) 0.0334(19) -0.0074(14) -0.0030(14) -0.0072(13)
C5 0.041(2) 0.0263(17) 0.037(2) -0.0104(15) -0.0107(16) -0.0113(15)
C6 0.0338(19) 0.042(2) 0.033(2) -0.0143(16) -0.0012(15) -0.0195(16)
C7 0.036(2) 0.046(2) 0.042(2) -0.0245(18) 0.0050(16) -0.0194(17)
C8 0.0298(19) 0.051(2) 0.037(2) -0.0230(18) 0.0027(15) -0.0184(17)
C9 0.0233(17) 0.0217(15) 0.0240(17) -0.0045(13) -0.0104(13) -0.0040(13)
C10 0.042(2) 0.040(2) 0.0272(19) -0.0101(16) -0.0025(16) -0.0209(17)
C11 0.0256(17) 0.0271(17) 0.0270(18) -0.0066(14) -0.0009(14) -0.0127(14)
C12 0.0234(17) 0.0247(17) 0.043(2) -0.0118(15) -0.0107(15) -0.0031(14)
C13 0.0241(17) 0.0232(15) 0.0239(17) -0.0010(13) -0.0046(13) -0.0113(13)
C14 0.0274(18) 0.0290(18) 0.033(2) -0.0090(15) -0.0037(14) -0.0108(14)
C15 0.0235(17) 0.0294(17) 0.0246(17) -0.0077(14) -0.0057(13) -0.0090(14)
C16 0.0222(17) 0.0306(18) 0.037(2) -0.0100(15) -0.0001(14) -0.0099(14)
F1 0.190(4) 0.0489(16) 0.0496(17) -0.0105(13) -0.069(2) -0.0120(19)
F2 0.116(2) 0.0378(13) 0.0528(15) -0.0214(12) 0.0029(15) -0.0347(14)
F3 0.0667(19) 0.169(3) 0.128(3) -0.124(3) 0.0432(18) -0.057(2)
F4 0.0584(15) 0.0227(11) 0.0815(18) -0.0125(11) -0.0339(13) -0.0011(10)
F5 0.104(2) 0.0622(16) 0.0460(15) -0.0292(13) -0.0092(14) -0.0322(15)
F6 0.0283(12) 0.0522(15) 0.129(2) -0.0350(15) -0.0181(13) -0.0171(11)
F7 0.0208(11) 0.0447(13) 0.0761(17) -0.0206(12) 0.0031(10) -0.0092(9)
F8 0.0585(15) 0.0527(14) 0.0406(13) -0.0264(11) -0.0029(11) -0.0118(12)
F9 0.0465(13) 0.0242(10) 0.0498(13) -0.0037(9) -0.0019(10) -0.0058(9)
F10 0.0489(14) 0.0325(11) 0.0499(14) -0.0003(10) 0.0127(11) -0.0168(10)
F11 0.0511(14) 0.0421(12) 0.0612(15) -0.0287(11) -0.0120(11) -0.0109(10)
F12 0.0238(11) 0.0331(11) 0.0704(16) -0.0086(11) -0.0048(10) -0.0022(9)

loop_
_atom_type_symbol
_atom_type_description
_atom_type_scat_dispersion_real
_atom_type_scat_dispersion_imag
_atom_type_scat_source
C C 0.0033 0.0016 'International Tables Vol C Tables 4.2.6.8 and 6.1.1.4'
H H 0.0000 0.0000 'International Tables Vol C Tables 4.2.6.8 and 6.1.1.4'
N N 0.0061 0.0033 'International Tables Vol C Tables 4.2.6.8 and 6.1.1.4'
O O 0.0106 0.0060 'International Tables Vol C Tables 4.2.6.8 and 6.1.1.4'
F F 0.0171 0.0103 'International Tables Vol C Tables 4.2.6.8 and 6.1.1.4'

loop_
_geom_angle_atom_site_label_1
_geom_angle_atom_site_label_2
_geom_angle_atom_site_label_3
_geom_angle
_geom_angle_site_symmetry_1
_geom_angle_site_symmetry_3
_geom_angle_publ_flag
C1 N1 H11 109.5 . . ?
C1 N1 H12 109.5 . . ?
H11 N1 H12 109.5 . . ?
C1 N1 H13 109.5 . . ?
H11 N1 H13 109.5 . . ?
H12 N1 H13 109.5 . . ?
C2 N2 C3 114.2(2) . . ?
C2 N2 H21 108.6 . . ?
C3 N2 H21 108.8 . . ?
C4 N3 H31 109.5 . . ?
C4 N3 H32 109.5 . . ?
H31 N3 H32 109.5 . . ?
C4 N3 H33 109.5 . . ?
H31 N3 H33 109.5 . . ?
H32 N3 H33 109.5 . . ?
C5 N4 H41 109.5 . . ?
C5 N4 H42 109.5 . . ?
H41 N4 H42 109.5 . . ?
C5 N4 H43 109.5 . . ?
H41 N4 H43 109.5 . . ?
H42 N4 H43 109.5 . . ?
C6 N5 C7 114.5(3) . . ?
C6 N5 H51 108.6 . . ?
C7 N5 H51 108.6 . . ?
C8 N6 H61 109.5 . . ?
C8 N6 H62 109.5 . . ?
H61 N6 H62 109.5 . . ?
C8 N6 H63 109.5 . . ?
H61 N6 H63 109.5 . . ?
H62 N6 H63 109.5 . . ?
N1 C1 C2 111.0(2) . . ?
N1 C1 H1A 109.4 . . ?
C2 C1 H1A 109.4 . . ?
N1 C1 H1B 109.4 . . ?
C2 C1 H1B 109.4 . . ?
H1A C1 H1B 108.0 . . ?
N2 C2 C1 110.5(2) . . ?
N2 C2 H2A 109.5 . . ?
C1 C2 H2A 109.5 . . ?
N2 C2 H2B 109.5 . . ?
C1 C2 H2B 109.5 . . ?
H2A C2 H2B 108.1 . . ?
N2 C3 C4 109.3(2) . . ?
N2 C3 H3A 109.8 . . ?
C4 C3 H3A 109.8 . . ?
N2 C3 H3B 109.8 . . ?
C4 C3 H3B 109.8 . . ?
H3A C3 H3B 108.3 . . ?
N3 C4 C3 109.7(2) . . ?
N3 C4 H4A 109.7 . . ?
C3 C4 H4A 109.7 . . ?
N3 C4 H4B 109.7 . . ?
C3 C4 H4B 109.7 . . ?
H4A C4 H4B 108.2 . . ?
N4 C5 C6 110.6(3) . . ?
N4 C5 H5A 109.5 . . ?
C6 C5 H5A 109.5 . . ?
N4 C5 H5B 109.5 . . ?
C6 C5 H5B 109.5 . . ?
H5A C5 H5B 108.1 . . ?
N5 C6 C5 111.2(3) . . ?
N5 C6 H6A 109.4 . . ?
C5 C6 H6A 109.4 . . ?
N5 C6 H6B 109.4 . . ?
C5 C6 H6B 109.4 . . ?
H6A C6 H6B 108.0 . . ?
N5 C7 C8 112.0(3) . . ?
N5 C7 H7A 109.2 . . ?
C8 C7 H7A 109.2 . . ?
N5 C7 H7B 109.2 . . ?
C8 C7 H7B 109.2 . . ?
H7A C7 H7B 107.9 . . ?
N6 C8 C7 111.1(3) . . ?
N6 C8 H8A 109.4 . . ?
C7 C8 H8A 109.4 . . ?
N6 C8 H8B 109.4 . . ?
C7 C8 H8B 109.4 . . ?
H8A C8 H8B 108.0 . . ?
O1 C9 O2 128.5(3) . . ?
O1 C9 C10 115.9(3) . . ?
O2 C9 C10 115.6(3) . . ?
F2 C10 F1 105.8(3) . . ?
F2 C10 F3 104.4(3) . . ?
F1 C10 F3 106.6(3) . . ?
F2 C10 C9 114.3(3) . . ?
F1 C10 C9 111.4(3) . . ?
F3 C10 C9 113.6(3) . . ?
O3 C11 O4 130.9(3) . . ?
O3 C11 C12 115.4(3) . . ?
O4 C11 C12 113.8(3) . . ?
F4 C12 F6 105.8(3) . . ?
F4 C12 F5 106.9(3) . . ?
F6 C12 F5 106.0(3) . . ?
F4 C12 C11 113.9(3) . . ?
F6 C12 C11 113.0(3) . . ?
F5 C12 C11 110.6(3) . . ?
O6 C13 O5 128.8(3) . . ?
O6 C13 C14 115.7(3) . . ?
O5 C13 C14 115.5(3) . . ?
F8 C14 F7 106.9(3) . . ?
F8 C14 F9 106.6(3) . . ?
F7 C14 F9 106.3(3) . . ?
F8 C14 C13 113.1(3) . . ?
F7 C14 C13 112.7(3) . . ?
F9 C14 C13 110.8(3) . . ?
O8 C15 O7 128.7(3) . . ?
O8 C15 C16 116.5(3) . . ?
O7 C15 C16 114.7(3) . . ?
F12 C16 F10 107.2(3) . . ?
F12 C16 F11 106.9(3) . . ?
F10 C16 F11 106.9(3) . . ?
F12 C16 C15 113.4(3) . . ?
F10 C16 C15 112.5(3) . . ?
F11 C16 C15 109.7(3) . . ?

loop_
_geom_bond_atom_site_label_1
_geom_bond_atom_site_label_2
_geom_bond_distance
_geom_bond_site_symmetry_2
_geom_bond_publ_flag
O1 C9 1.236(4) . ?
O2 C9 1.245(4) . ?
O3 C11 1.233(4) . ?
O4 C11 1.248(4) . ?
O5 C13 1.254(4) . ?
O6 C13 1.233(4) . ?
O7 C15 1.244(4) . ?
O8 C15 1.239(4) . ?
N1 C1 1.489(4) . ?
N1 H11 0.934(17) . ?
N1 H12 0.934(17) . ?
N1 H13 0.934(17) . ?
N2 C2 1.453(4) . ?
N2 C3 1.467(4) . ?
N2 H21 0.87(3) . ?
N3 C4 1.483(4) . ?
N3 H31 0.913(17) . ?
N3 H32 0.913(17) . ?
N3 H33 0.913(17) . ?
N4 C5 1.491(4) . ?
N4 H41 0.897(18) . ?
N4 H42 0.897(18) . ?
N4 H43 0.897(18) . ?
N5 C6 1.444(4) . ?
N5 C7 1.458(4) . ?
N5 H51 0.78(4) . ?
N6 C8 1.476(4) . ?
N6 H61 0.837(17) . ?
N6 H62 0.837(18) . ?
N6 H63 0.837(17) . ?
C1 C2 1.505(4) . ?
C1 H1A 0.9900 . ?
C1 H1B 0.9900 . ?
C2 H2A 0.9900 . ?
C2 H2B 0.9900 . ?
C3 C4 1.519(4) . ?
C3 H3A 0.9900 . ?
C3 H3B 0.9900 . ?
C4 H4A 0.9900 . ?
C4 H4B 0.9900 . ?
C5 C6 1.503(5) . ?
C5 H5A 0.9900 . ?
C5 H5B 0.9900 . ?
C6 H6A 0.9900 . ?
C6 H6B 0.9900 . ?
C7 C8 1.484(5) . ?
C7 H7A 0.9900 . ?
C7 H7B 0.9900 . ?
C8 H8A 0.9900 . ?
C8 H8B 0.9900 . ?
C9 C10 1.521(4) . ?
C10 F2 1.307(4) . ?
C10 F1 1.316(4) . ?
C10 F3 1.329(4) . ?
C11 C12 1.543(4) . ?
C12 F4 1.324(4) . ?
C12 F6 1.325(4) . ?
C12 F5 1.331(4) . ?
C13 C14 1.532(4) . ?
C14 F8 1.331(4) . ?
C14 F7 1.337(4) . ?
C14 F9 1.339(4) . ?
C15 C16 1.542(4) . ?
C16 F12 1.328(4) . ?
C16 F10 1.332(4) . ?
C16 F11 1.339(4) . ?
